data_7102131
loop_
_publ_author_name
'Pike, Robert D'
'deKrafft, Kathryn E'
'Ley, Amanda N'
'Tronic, Tristan A'

_publ_section_title
;
 Threaded structure and blue luminescence of (CuCN)20(Piperazine)7.
;
_journal_issue 36
_journal_name_full 'Chemical communications (Cambridge, England)'
_journal_page_first 3732
_journal_page_last 3734
_journal_paper_doi 10.1039/b707582k
_journal_year 2007
_chemical_formula_moiety 'C36 H50 Cu16 N26, C12 H20 Cu4 N8'
_chemical_formula_sum 'C48 H70 Cu20 N34'
_chemical_formula_weight 2394.18
_chemical_name_common
;
catena-poly(!mu-piperadinedi-!mu-cyano-)dicopper(i))-catena-
poly(!mu-piperadineocta-!mu-cyano-)octacopper(i))(6/1)
;
_chemical_name_systematic
;
catena-poly[!mu-piperadinedi-!mu-cyano-)dicopper(I)]-
catena-poly[!mu-piperadineocta-!mu-cyano-)octacopper(I)](6/1)
;
_space_group_IT_number 2
_symmetry_cell_setting triclinic
_symmetry_space_group_name_Hall '-P 1'
_symmetry_space_group_name_H-M 'P -1'
_atom_sites_solution_hydrogens geom
_atom_sites_solution_primary direct
_atom_sites_solution_secondary difmap
_audit_creation_method SHELXL-97
_cell_angle_alpha 91.9900(10)
_cell_angle_beta 93.9660(10)
_cell_angle_gamma 97.2830(10)
_cell_formula_units_Z 2
_cell_length_a 8.4553(2)
_cell_length_b 15.7200(3)
_cell_length_c 27.6308(6)
_cell_measurement_temperature 296(2)
_cell_volume 3630.75(14)
_computing_cell_refinement 'SAINTPLUS (Bruker AXS, 2004)'
_computing_data_collection 'APEX2 (Bruker AXS, 2004)'
_computing_data_reduction SAINTPLUS
_computing_molecular_graphics 'ORTEP3 (Farrugia, 1997)'
_computing_publication_material 'SHELXL97 (Sheldrick, 1997)'
_computing_structure_refinement 'SHELXL-97 (Sheldrick, 1997)'
_computing_structure_solution 'SHELXS97 (Sheldrick, 1997)'
_diffrn_ambient_temperature 296(2)
_diffrn_measured_fraction_theta_full 0.969
_diffrn_measured_fraction_theta_max 0.969
_diffrn_measurement_device_type 'Bruker SMART Apex II CCD'
_diffrn_measurement_method '\w and \y'
_diffrn_radiation_monochromator graphite
_diffrn_radiation_source 'fine-focus sealed tube'
_diffrn_radiation_type CuK\a
_diffrn_radiation_wavelength 1.54178
_diffrn_reflns_av_R_equivalents 0.0396
_diffrn_reflns_av_sigmaI/netI 0.0318
_diffrn_reflns_limit_h_max 10
_diffrn_reflns_limit_h_min -10
_diffrn_reflns_limit_k_max 18
_diffrn_reflns_limit_k_min -17
_diffrn_reflns_limit_l_max 32
_diffrn_reflns_limit_l_min -32
_diffrn_reflns_number 63170
_diffrn_reflns_theta_full 66.99
_diffrn_reflns_theta_max 66.99
_diffrn_reflns_theta_min 2.84
_diffrn_standards_number 0
_exptl_absorpt_coefficient_mu 6.591
_exptl_absorpt_correction_T_max 0.6932
_exptl_absorpt_correction_T_min 0.3674
_exptl_absorpt_correction_type numerical
_exptl_absorpt_process_details 'SADABS (Sheldrick, 2004)'
_exptl_crystal_colour colorless
_exptl_crystal_density_diffrn 2.190
_exptl_crystal_density_method 'not measured'
_exptl_crystal_description prism
_exptl_crystal_F_000 2352
_exptl_crystal_size_max 0.19
_exptl_crystal_size_mid 0.13
_exptl_crystal_size_min 0.06
_refine_diff_density_max 2.156
_refine_diff_density_min -1.311
_refine_diff_density_rms 0.109
_refine_ls_extinction_method none
_refine_ls_goodness_of_fit_ref 1.081
_refine_ls_hydrogen_treatment constr
_refine_ls_matrix_type full
_refine_ls_number_parameters 939
_refine_ls_number_reflns 12538
_refine_ls_number_restraints 0
_refine_ls_restrained_S_all 1.081
_refine_ls_R_factor_all 0.0596
_refine_ls_R_factor_gt 0.0485
_refine_ls_shift/su_max 0.002
_refine_ls_shift/su_mean 0.000
_refine_ls_structure_factor_coef Fsqd
_refine_ls_weighting_details 'calc w=1/[\s^2^(Fo^2^)+(0.0582P)^2^+10.4441P] where P=(Fo^2^+2Fc^2^)/3'
_refine_ls_weighting_scheme calc
_refine_ls_wR_factor_gt 0.1312
_refine_ls_wR_factor_ref 0.1398
_reflns_number_gt 10169
_reflns_number_total 12538
_reflns_threshold_expression >2sigma(I)
_cod_data_source_file b707582k.txt
_cod_data_source_block p1bar
_cod_original_sg_symbol_H-M P-1
_cod_database_code 7102131

loop_
_symmetry_equiv_pos_as_xyz
'x, y, z'
'-x, -y, -z'

loop_
_atom_site_label
_atom_site_type_symbol
_atom_site_fract_x
_atom_site_fract_y
_atom_site_fract_z
_atom_site_U_iso_or_equiv
_atom_site_adp_type
_atom_site_occupancy
_atom_site_symmetry_multiplicity
_atom_site_calc_flag
_atom_site_refinement_flags
_atom_site_disorder_assembly
_atom_site_disorder_group
Cu1 Cu -0.89574(11) 0.36740(6) 0.60168(3) 0.0608(3) Uani 1 1 d . . .
Cu2 Cu -0.51915(9) 0.49263(5) 0.73369(3) 0.03806(18) Uani 1 1 d . . .
Cu3 Cu -0.13453(8) 0.62205(4) 0.86390(3) 0.03822(18) Uani 1 1 d . . .
Cu4 Cu 0.24611(8) 0.74875(4) 0.99658(2) 0.03625(18) Uani 1 1 d . . .
Cu5 Cu 0.62712(8) 0.87511(4) 1.12904(3) 0.03725(18) Uani 1 1 d . . .
Cu6 Cu 1.00892(9) 1.00163(5) 1.26040(3) 0.04173(19) Uani 1 1 d . . .
Cu7 Cu 1.26772(10) 1.09166(5) 1.41922(3) 0.0448(2) Uani 1 1 d . . .
Cu8 Cu 1.66272(12) 1.31551(7) 1.48965(4) 0.0722(3) Uani 1 1 d . . .
Cu9 Cu -0.71095(9) 0.76252(4) 0.62069(3) 0.03604(18) Uani 1 1 d . . .
Cu10 Cu -0.31758(8) 0.56192(4) 0.65343(3) 0.03793(18) Uani 1 1 d . . .
Cu11 Cu 0.10361(8) 0.70182(4) 0.79898(2) 0.02887(16) Uani 1 1 d . . .
Cu12 Cu 0.49790(7) 0.83265(4) 0.94278(2) 0.02726(16) Uani 1 1 d . . .
Cu13 Cu 0.89607(7) 0.96470(4) 1.08718(2) 0.02686(16) Uani 1 1 d . . .
Cu14 Cu 1.29086(8) 1.09664(4) 1.23272(2) 0.02852(16) Uani 1 1 d . . .
Cu15 Cu -1.19174(8) 0.26773(4) 0.62295(3) 0.03243(17) Uani 1 1 d . . .
Cu16 Cu -0.79874(8) 0.06405(4) 0.64572(3) 0.03714(18) Uani 1 1 d . . .
Cu17 Cu -0.79494(8) 0.40242(4) 0.76997(2) 0.02770(16) Uani 1 1 d . . .
Cu18 Cu -0.39638(7) 0.53434(4) 0.91204(2) 0.02701(16) Uani 1 1 d . . .
Cu19 Cu 0.00157(7) 0.66667(4) 1.05512(2) 0.02711(16) Uani 1 1 d . . .
Cu20 Cu 0.40072(8) 0.79966(4) 1.20052(2) 0.02908(16) Uani 1 1 d . . .
N1A N -0.7517(6) 0.4124(3) 0.65201(17) 0.0405(13) Uani 0.61(5) 1 d P A 1
C1A C -0.6601(5) 0.4444(3) 0.68248(16) 0.0338(12) Uani 0.61(5) 1 d P A 1
N2A N -0.3683(5) 0.5433(3) 0.78200(16) 0.0338(12) Uani 0.63(5) 1 d P A 1
C2A C -0.2792(5) 0.5740(3) 0.81282(16) 0.0306(12) Uani 0.63(5) 1 d P A 1
N3A N 0.0122(5) 0.6708(3) 0.91417(17) 0.0325(12) Uani 0.55(5) 1 d P A 1
C3A C 0.0994(5) 0.7000(3) 0.94613(17) 0.0310(12) Uani 0.55(5) 1 d P A 1
C4A C 0.3922(5) 0.7971(3) 1.04715(16) 0.0295(11) Uani 0.61(5) 1 d P A 1
N4A N 0.4790(5) 0.8261(3) 1.07913(16) 0.0325(12) Uani 0.61(5) 1 d P A 1
C5A C 0.7708(5) 0.9223(3) 1.18032(16) 0.0310(12) Uani 0.66(5) 1 d P A 1
N5A N 0.8596(5) 0.9528(3) 1.21101(16) 0.0345(12) Uani 0.66(5) 1 d P A 1
C6A C 1.1326(6) 1.0415(3) 1.31667(17) 0.0347(13) Uani 0.64(5) 1 d P A 1
N6A N 1.2001(5) 1.0641(3) 1.35314(15) 0.0353(12) Uani 0.64(5) 1 d P A 1
C7A C 1.4237(8) 1.1627(5) 1.4581(2) 0.065(2) Uani 0.72(7) 1 d P A 1
N7A N 1.5133(7) 1.2176(4) 1.4772(2) 0.066(2) Uani 0.72(7) 1 d P A 1
C8A C -1.1244(8) 0.3356(4) 0.5161(2) 0.066(2) Uani 0.67(7) 1 d P . 1
N8A N -1.0176(8) 0.3469(4) 0.5434(2) 0.065(2) Uani 0.67(7) 1 d P . 1
C9A C -0.5612(5) 0.6849(3) 0.63340(18) 0.0366(13) Uani 0.61(5) 1 d P . 1
N9A N -0.4729(5) 0.6366(3) 0.64056(18) 0.0386(13) Uani 0.61(5) 1 d P . 1
C10A C -0.7673(5) -0.0510(3) 0.63309(19) 0.0404(14) Uani 0.55(6) 1 d P . 1
N10A N -0.7417(5) -0.1204(3) 0.62791(18) 0.0402(14) Uani 0.55(6) 1 d P . 1
N11A N -0.2744(5) 0.4480(3) 0.64239(18) 0.0397(14) Uani 0.50(5) 1 d P . 1
C11A C -0.2377(5) 0.3805(3) 0.63633(17) 0.0347(13) Uani 0.50(5) 1 d P . 1
C12A C 1.1373(5) 1.1727(3) 1.21927(15) 0.0298(11) Uani 0.58(5) 1 d P B 1
N12A N 1.0493(5) 1.2222(3) 1.21181(16) 0.0315(11) Uani 0.58(5) 1 d P . 1
N13A N 0.1400(5) 0.5864(3) 0.78884(16) 0.0321(12) Uani 0.56(5) 1 d P . 1
C13A C 0.1688(5) 0.5172(3) 0.78202(15) 0.0297(12) Uani 0.56(5) 1 d P . 1
C14A C 0.7427(5) 1.0411(3) 1.07550(15) 0.0287(11) Uani 0.56(4) 1 d P C 1
N14A N 0.6553(5) 1.0912(3) 1.06895(15) 0.0296(11) Uani 0.56(4) 1 d P . 1
C15A C 0.5350(5) 0.7183(3) 0.93070(15) 0.0279(12) Uani 0.54(5) 1 d P . 1
N15A N 0.5667(5) 0.6494(3) 0.92295(15) 0.0296(12) Uani 0.54(5) 1 d P . 1
N16A N -0.0357(5) 0.7811(3) 1.06668(15) 0.0294(12) Uani 0.51(5) 1 d P . 1
C16A C -0.0672(5) 0.8503(3) 1.07442(15) 0.0289(12) Uani 0.51(5) 1 d P . 1
N17A N 0.3616(5) 0.9140(3) 1.21212(16) 0.0315(12) Uani 0.59(5) 1 d P . 1
C17A C 0.3301(5) 0.9825(3) 1.21954(15) 0.0292(12) Uani 0.59(5) 1 d P . 1
C18A C -1.0325(5) 0.1945(3) 0.63075(18) 0.0352(13) Uani 0.84(5) 1 d P . 1
N18A N -0.9451(5) 0.1447(3) 0.63499(18) 0.0411(13) Uani 0.84(5) 1 d P . 1
N19A N 0.5537(5) 0.7234(3) 1.21120(16) 0.0321(12) Uani 0.58(5) 1 d P D 1
C19A C 0.6414(5) 0.6738(3) 1.21776(16) 0.0298(11) Uani 0.58(5) 1 d P . 1
C20A C -0.2419(5) 0.4588(3) 0.92479(15) 0.0296(11) Uani 0.52(4) 1 d P . 1
N20A N -0.1553(5) 0.4092(3) 0.93251(15) 0.0297(11) Uani 0.52(4) 1 d P . 1
C1B C -0.7517(6) 0.4124(3) 0.65201(17) 0.0405(13) Uani 0.39(5) 1 d P A 2
N1B N -0.6601(5) 0.4444(3) 0.68248(16) 0.0338(12) Uani 0.39(5) 1 d P A 2
C2B C -0.3683(5) 0.5433(3) 0.78200(16) 0.0338(12) Uani 0.37(5) 1 d P A 2
N2B N -0.2792(5) 0.5740(3) 0.81282(16) 0.0306(12) Uani 0.37(5) 1 d P A 2
C3B C 0.0122(5) 0.6708(3) 0.91417(17) 0.0325(12) Uani 0.45(5) 1 d P A 2
N3B N 0.0994(5) 0.7000(3) 0.94613(17) 0.0310(12) Uani 0.45(5) 1 d P A 2
N4B N 0.3922(5) 0.7971(3) 1.04715(16) 0.0295(11) Uani 0.39(5) 1 d P A 2
C4B C 0.4790(5) 0.8261(3) 1.07913(16) 0.0325(12) Uani 0.39(5) 1 d P A 2
N5B N 0.7708(5) 0.9223(3) 1.18032(16) 0.0310(12) Uani 0.34(5) 1 d P A 2
C5B C 0.8596(5) 0.9528(3) 1.21101(16) 0.0345(12) Uani 0.34(5) 1 d P A 2
N6B N 1.1326(6) 1.0415(3) 1.31667(17) 0.0347(13) Uani 0.36(5) 1 d P A 2
C6B C 1.2001(5) 1.0641(3) 1.35314(15) 0.0353(12) Uani 0.36(5) 1 d P A 2
N7B N 1.4237(8) 1.1627(5) 1.4581(2) 0.065(2) Uani 0.28(7) 1 d P A 2
C7B C 1.5133(7) 1.2176(4) 1.4772(2) 0.066(2) Uani 0.28(7) 1 d P A 2
N8B N -1.1244(8) 0.3356(4) 0.5161(2) 0.066(2) Uani 0.33(7) 1 d P . 2
C8B C -1.0176(8) 0.3469(4) 0.5434(2) 0.065(2) Uani 0.33(7) 1 d P . 2
N9B N -0.5612(5) 0.6849(3) 0.63340(18) 0.0366(13) Uani 0.39(5) 1 d P . 2
C9B C -0.4729(5) 0.6366(3) 0.64056(18) 0.0386(13) Uani 0.39(5) 1 d P . 2
N10B N -0.7673(5) -0.0510(3) 0.63309(19) 0.0404(14) Uani 0.45(6) 1 d P . 2
C10B C -0.7417(5) -0.1204(3) 0.62791(18) 0.0402(14) Uani 0.45(6) 1 d P . 2
C11B C -0.2744(5) 0.4480(3) 0.64239(18) 0.0397(14) Uani 0.50(5) 1 d P . 2
N11B N -0.2377(5) 0.3805(3) 0.63633(17) 0.0347(13) Uani 0.50(5) 1 d P . 2
N12B N 1.1373(5) 1.1727(3) 1.21927(15) 0.0298(11) Uani 0.42(5) 1 d P B 2
C12B C 1.0493(5) 1.2222(3) 1.21181(16) 0.0315(11) Uani 0.42(5) 1 d P . 2
C13B C 0.1400(5) 0.5864(3) 0.78884(16) 0.0321(12) Uani 0.44(5) 1 d P . 2
N13B N 0.1688(5) 0.5172(3) 0.78202(15) 0.0297(12) Uani 0.44(5) 1 d P . 2
N14B N 0.7427(5) 1.0411(3) 1.07550(15) 0.0287(11) Uani 0.44(4) 1 d P C 2
C14B C 0.6553(5) 1.0912(3) 1.06895(15) 0.0296(11) Uani 0.44(4) 1 d P . 2
N15B N 0.5350(5) 0.7183(3) 0.93070(15) 0.0279(12) Uani 0.46(5) 1 d P . 2
C15B C 0.5667(5) 0.6494(3) 0.92295(15) 0.0296(12) Uani 0.46(5) 1 d P . 2
C16B C -0.0357(5) 0.7811(3) 1.06668(15) 0.0294(12) Uani 0.49(5) 1 d P . 2
N16B N -0.0672(5) 0.8503(3) 1.07442(15) 0.0289(12) Uani 0.49(5) 1 d P . 2
C17B C 0.3616(5) 0.9140(3) 1.21212(16) 0.0315(12) Uani 0.41(5) 1 d P . 2
N17B N 0.3301(5) 0.9825(3) 1.21954(15) 0.0292(12) Uani 0.41(5) 1 d P . 2
N18B N -1.0325(5) 0.1945(3) 0.63075(18) 0.0352(13) Uani 0.16(5) 1 d P . 2
C18B C -0.9451(5) 0.1447(3) 0.63499(18) 0.0411(13) Uani 0.16(5) 1 d P . 2
C19B C 0.5537(5) 0.7234(3) 1.21120(16) 0.0321(12) Uani 0.42(5) 1 d P D 2
N19B N 0.6414(5) 0.6738(3) 1.21776(16) 0.0298(11) Uani 0.42(5) 1 d P . 2
N20B N -0.2419(5) 0.4588(3) 0.92479(15) 0.0296(11) Uani 0.48(4) 1 d P . 2
C20B C -0.1553(5) 0.4092(3) 0.93251(15) 0.0297(11) Uani 0.48(4) 1 d P . 2
N21 N 1.0834(6) 1.0269(3) 1.45722(16) 0.0550(13) Uani 1 1 d . A .
H21 H 1.0087 1.0007 1.4343 0.066 Uiso 1 1 calc R . .
N22 N 1.5548(8) 1.4239(4) 1.4798(3) 0.092(2) Uani 1 1 d . A .
H22 H 1.5284 1.4255 1.4474 0.111 Uiso 1 1 calc R . .
N23 N -0.9373(5) 0.6901(2) 0.59750(14) 0.0323(8) Uani 1 1 d . . .
H23 H -0.9436 0.6878 0.5645 0.039 Uiso 1 1 calc R . .
N24 N -1.1000(5) 0.6375(2) 0.68080(14) 0.0336(9) Uani 1 1 d . . .
H24 H -1.0976 0.6387 0.7138 0.040 Uiso 1 1 calc R . .
N25 N 0.3242(4) 0.7760(2) 0.82308(13) 0.0283(8) Uani 1 1 d . . .
H25 H 0.3294 0.7778 0.8561 0.034 Uiso 1 1 calc R A .
N26 N 0.4899(4) 0.8306(2) 0.74021(13) 0.0277(8) Uani 1 1 d . . .
H26 H 0.4876 0.8297 0.7072 0.033 Uiso 1 1 calc R . .
N27 N 0.7171(4) 0.9054(2) 0.96907(12) 0.0231(7) Uani 1 1 d . . .
H27 H 0.7199 0.9059 1.0021 0.028 Uiso 1 1 calc R A .
N28 N 0.8835(4) 0.9626(2) 0.88725(12) 0.0225(7) Uani 1 1 d . . .
H28 H 0.8800 0.9619 0.8542 0.027 Uiso 1 1 calc R . .
N29 N -1.4104(4) 0.1950(2) 0.59644(14) 0.0302(8) Uani 1 1 d . . .
H29 H -1.4132 0.1956 0.5635 0.036 Uiso 1 1 calc R A .
N30 N -1.5811(4) 0.1348(2) 0.67693(14) 0.0313(8) Uani 1 1 d . . .
H30 H -1.5826 0.1329 0.7098 0.038 Uiso 1 1 calc R . .
N31 N -1.0143(4) 0.3298(2) 0.74357(13) 0.0252(8) Uani 1 1 d . . .
H31 H -1.0178 0.3296 0.7106 0.030 Uiso 1 1 calc R A .
N32 N -1.1803(4) 0.2727(2) 0.82602(13) 0.0269(8) Uani 1 1 d . . .
H32 H -1.1770 0.2729 0.8590 0.032 Uiso 1 1 calc R . .
N33 N -0.6165(4) 0.4606(2) 0.88771(13) 0.0230(7) Uani 1 1 d . . .
H33 H -0.6208 0.4586 0.8547 0.028 Uiso 1 1 calc R A .
N34 N -0.7817(4) 0.4068(2) 0.97045(12) 0.0237(7) Uani 1 1 d . . .
H34 H -0.7786 0.4086 1.0035 0.028 Uiso 1 1 calc R . .
C21 C 1.0021(9) 1.0868(4) 1.4860(2) 0.0638(17) Uani 1 1 d . . .
H21A H 0.9601 1.1276 1.4646 0.077 Uiso 1 1 calc R A .
H21B H 1.0795 1.1188 1.5096 0.077 Uiso 1 1 calc R . .
C22 C 1.1336(8) 0.9588(5) 1.4877(3) 0.0678(18) Uani 1 1 d . . .
H22A H 1.2181 0.9838 1.5114 0.081 Uiso 1 1 calc R A .
H22B H 1.1769 0.9171 1.4674 0.081 Uiso 1 1 calc R . .
C23 C 1.6614(10) 1.5041(6) 1.4939(5) 0.121(4) Uani 1 1 d . . .
H23A H 1.7137 1.4972 1.5256 0.146 Uiso 1 1 calc R A .
H23B H 1.7440 1.5108 1.4712 0.146 Uiso 1 1 calc R . .
C24 C 1.4047(10) 1.4233(5) 1.5042(4) 0.105(3) Uani 1 1 d . . .
H24A H 1.3266 1.3791 1.4880 0.126 Uiso 1 1 calc R A .
H24B H 1.4247 1.4063 1.5373 0.126 Uiso 1 1 calc R . .
C25 C -1.0772(6) 0.7291(3) 0.61189(19) 0.0364(11) Uani 1 1 d . . .
H25A H -1.1738 0.6979 0.5957 0.044 Uiso 1 1 calc R . .
H25B H -1.0688 0.7881 0.6021 0.044 Uiso 1 1 calc R . .
C26 C -0.9501(6) 0.6002(3) 0.61246(18) 0.0344(11) Uani 1 1 d . . .
H26A H -0.8579 0.5743 0.6031 0.041 Uiso 1 1 calc R . .
H26B H -1.0454 0.5673 0.5964 0.041 Uiso 1 1 calc R . .
C27 C -0.9583(6) 0.5989(3) 0.66633(19) 0.0369(11) Uani 1 1 d . . .
H27A H -0.9649 0.5402 0.6765 0.044 Uiso 1 1 calc R . .
H27B H -0.8620 0.6310 0.6822 0.044 Uiso 1 1 calc R . .
C28 C -1.0864(6) 0.7269(3) 0.66573(18) 0.0370(11) Uani 1 1 d . . .
H28A H -0.9913 0.7595 0.6820 0.044 Uiso 1 1 calc R . .
H28B H -1.1785 0.7529 0.6750 0.044 Uiso 1 1 calc R . .
C29 C 0.4657(5) 0.7372(3) 0.80858(17) 0.0296(10) Uani 1 1 d . A .
H29A H 0.4572 0.6780 0.8180 0.036 Uiso 1 1 calc R . .
H29B H 0.5618 0.7681 0.8252 0.036 Uiso 1 1 calc R . .
C30 C 0.3361(6) 0.8660(3) 0.80831(17) 0.0310(10) Uani 1 1 d . A .
H30A H 0.4297 0.8992 0.8250 0.037 Uiso 1 1 calc R . .
H30B H 0.2425 0.8911 0.8172 0.037 Uiso 1 1 calc R . .
C31 C 0.4770(5) 0.7405(3) 0.75471(17) 0.0297(10) Uani 1 1 d . . .
H31A H 0.5700 0.7151 0.7456 0.036 Uiso 1 1 calc R A .
H31B H 0.3828 0.7078 0.7380 0.036 Uiso 1 1 calc R . .
C32 C 0.3482(5) 0.8687(3) 0.75440(18) 0.0316(10) Uani 1 1 d . . .
H32A H 0.2525 0.8373 0.7377 0.038 Uiso 1 1 calc R A .
H32B H 0.3559 0.9278 0.7448 0.038 Uiso 1 1 calc R . .
C33 C 0.8588(5) 0.8672(3) 0.95494(16) 0.0261(9) Uani 1 1 d . A .
H33A H 0.8499 0.8077 0.9639 0.031 Uiso 1 1 calc R . .
H33B H 0.9544 0.8978 0.9720 0.031 Uiso 1 1 calc R . .
C34 C 0.7306(5) 0.9961(3) 0.95533(16) 0.0274(9) Uani 1 1 d . A .
H34A H 0.8249 1.0283 0.9723 0.033 Uiso 1 1 calc R . .
H34B H 0.6377 1.0213 0.9647 0.033 Uiso 1 1 calc R . .
C35 C 0.8714(5) 0.8719(3) 0.90095(16) 0.0265(9) Uani 1 1 d . . .
H35A H 0.9651 0.8472 0.8918 0.032 Uiso 1 1 calc R A .
H35B H 0.7779 0.8393 0.8838 0.032 Uiso 1 1 calc R . .
C36 C 0.7421(5) 1.0011(3) 0.90145(16) 0.0260(9) Uani 1 1 d . . .
H36A H 0.6462 0.9707 0.8844 0.031 Uiso 1 1 calc R A .
H36B H 0.7512 1.0606 0.8926 0.031 Uiso 1 1 calc R . .
C37 C -1.5524(5) 0.2327(3) 0.61086(19) 0.0341(11) Uani 1 1 d . A .
H37A H -1.6477 0.2027 0.5933 0.041 Uiso 1 1 calc R . .
H37B H -1.5433 0.2925 0.6026 0.041 Uiso 1 1 calc R . .
C38 C -1.4270(6) 0.1033(3) 0.60905(18) 0.0333(10) Uani 1 1 d . A .
H38A H -1.3351 0.0775 0.5994 0.040 Uiso 1 1 calc R . .
H38B H -1.5220 0.0724 0.5917 0.040 Uiso 1 1 calc R . .
C39 C -1.5662(5) 0.2260(3) 0.66446(18) 0.0346(11) Uani 1 1 d . . .
H39A H -1.4723 0.2574 0.6821 0.041 Uiso 1 1 calc R A .
H39B H -1.6593 0.2511 0.6738 0.041 Uiso 1 1 calc R . .
C40 C -1.4393(6) 0.0969(3) 0.66280(18) 0.0350(11) Uani 1 1 d . . .
H40A H -1.4483 0.0372 0.6712 0.042 Uiso 1 1 calc R A .
H40B H -1.3438 0.1272 0.6801 0.042 Uiso 1 1 calc R . .
C41 C -1.1560(5) 0.3677(3) 0.75832(17) 0.0285(9) Uani 1 1 d . A .
H41A H -1.2519 0.3367 0.7416 0.034 Uiso 1 1 calc R . .
H41B H -1.1483 0.4270 0.7492 0.034 Uiso 1 1 calc R . .
C42 C -1.0280(5) 0.2388(3) 0.75729(17) 0.0285(9) Uani 1 1 d . A .
H42A H -0.9353 0.2135 0.7479 0.034 Uiso 1 1 calc R . .
H42B H -1.1225 0.2067 0.7404 0.034 Uiso 1 1 calc R . .
C43 C -1.1670(5) 0.3636(3) 0.81227(16) 0.0283(9) Uani 1 1 d . . .
H43A H -1.0725 0.3958 0.8291 0.034 Uiso 1 1 calc R A .
H43B H -1.2598 0.3889 0.8216 0.034 Uiso 1 1 calc R . .
C44 C -1.0391(5) 0.2340(3) 0.81124(17) 0.0294(10) Uani 1 1 d . . .
H44A H -1.0480 0.1746 0.8201 0.035 Uiso 1 1 calc R A .
H44B H -0.9429 0.2645 0.8281 0.035 Uiso 1 1 calc R . .
C45 C -0.7582(5) 0.4995(3) 0.90155(16) 0.0258(9) Uani 1 1 d . A .
H45A H -0.8541 0.4684 0.8849 0.031 Uiso 1 1 calc R . .
H45B H -0.7497 0.5586 0.8919 0.031 Uiso 1 1 calc R . .
C46 C -0.6287(5) 0.3705(3) 0.90254(16) 0.0266(9) Uani 1 1 d . A .
H46A H -0.5352 0.3454 0.8936 0.032 Uiso 1 1 calc R . .
H46B H -0.7224 0.3374 0.8858 0.032 Uiso 1 1 calc R . .
C47 C -0.7692(5) 0.4967(3) 0.95547(16) 0.0271(9) Uani 1 1 d . . .
H47A H -0.6750 0.5297 0.9720 0.033 Uiso 1 1 calc R A .
H47B H -0.8623 0.5221 0.9645 0.033 Uiso 1 1 calc R . .
C48 C -0.6407(5) 0.3674(3) 0.95672(16) 0.0260(9) Uani 1 1 d . . .
H48A H -0.6502 0.3083 0.9663 0.031 Uiso 1 1 calc R A .
H48B H -0.5447 0.3982 0.9735 0.031 Uiso 1 1 calc R . .

loop_
_atom_site_aniso_label
_atom_site_aniso_U_11
_atom_site_aniso_U_22
_atom_site_aniso_U_33
_atom_site_aniso_U_23
_atom_site_aniso_U_13
_atom_site_aniso_U_12
Cu1 0.0556(6) 0.0775(6) 0.0440(5) -0.0172(4) -0.0181(4) 0.0060(5)
Cu2 0.0322(4) 0.0379(4) 0.0403(4) -0.0078(3) -0.0114(3) 0.0003(3)
Cu3 0.0318(4) 0.0347(4) 0.0443(4) -0.0101(3) -0.0143(3) 0.0017(3)
Cu4 0.0293(4) 0.0334(4) 0.0423(4) -0.0086(3) -0.0127(3) 0.0007(3)
Cu5 0.0313(4) 0.0349(4) 0.0420(4) -0.0085(3) -0.0127(3) 0.0018(3)
Cu6 0.0403(4) 0.0412(4) 0.0405(4) -0.0084(3) -0.0136(3) 0.0045(3)
Cu7 0.0466(5) 0.0507(5) 0.0349(4) -0.0010(3) -0.0018(3) 0.0017(4)
Cu8 0.0558(6) 0.1000(8) 0.0518(6) -0.0042(5) 0.0020(5) -0.0215(5)
Cu9 0.0366(4) 0.0285(4) 0.0455(4) 0.0034(3) 0.0060(3) 0.0117(3)
Cu10 0.0323(4) 0.0282(4) 0.0556(5) 0.0038(3) 0.0066(3) 0.0103(3)
Cu11 0.0281(3) 0.0231(3) 0.0367(4) 0.0011(3) 0.0019(3) 0.0087(3)
Cu12 0.0259(3) 0.0221(3) 0.0347(4) 0.0008(3) 0.0015(3) 0.0071(3)
Cu13 0.0256(3) 0.0220(3) 0.0336(4) 0.0004(3) 0.0009(3) 0.0066(3)
Cu14 0.0276(3) 0.0228(3) 0.0360(4) -0.0005(3) 0.0003(3) 0.0077(3)
Cu15 0.0289(4) 0.0269(4) 0.0427(4) 0.0021(3) 0.0042(3) 0.0075(3)
Cu16 0.0300(4) 0.0252(4) 0.0567(5) 0.0001(3) 0.0010(3) 0.0068(3)
Cu17 0.0262(3) 0.0222(3) 0.0354(4) 0.0007(3) 0.0011(3) 0.0065(3)
Cu18 0.0263(3) 0.0222(3) 0.0332(4) 0.0003(3) 0.0008(3) 0.0068(3)
Cu19 0.0263(3) 0.0222(3) 0.0339(4) 0.0010(3) 0.0017(3) 0.0072(3)
Cu20 0.0275(3) 0.0229(3) 0.0384(4) 0.0026(3) 0.0038(3) 0.0083(3)
N1A 0.043(3) 0.040(3) 0.038(3) -0.003(2) -0.006(2) 0.008(2)
C1A 0.034(3) 0.034(2) 0.033(3) 0.0004(19) -0.002(2) 0.0060(19)
N2A 0.026(2) 0.030(2) 0.044(3) -0.0033(19) -0.001(2) 0.0030(18)
C2A 0.028(2) 0.028(2) 0.036(3) -0.0019(18) -0.002(2) 0.0061(18)
N3A 0.027(2) 0.027(2) 0.043(3) -0.0009(18) 0.000(2) 0.0040(17)
C3A 0.025(2) 0.025(2) 0.042(3) -0.0049(18) -0.005(2) 0.0027(17)
C4A 0.023(2) 0.026(2) 0.038(3) -0.0016(18) -0.0066(19) 0.0014(17)
N4A 0.028(2) 0.026(2) 0.043(3) -0.0008(18) -0.002(2) 0.0044(17)
C5A 0.030(2) 0.028(2) 0.035(3) 0.0004(18) -0.002(2) 0.0042(18)
N5A 0.036(3) 0.028(2) 0.039(3) -0.0012(18) -0.003(2) 0.0069(19)
C6A 0.035(3) 0.032(2) 0.036(3) 0.0003(19) -0.001(2) 0.0046(19)
N6A 0.042(3) 0.035(2) 0.029(3) -0.0016(18) 0.000(2) 0.0042(19)
C7A 0.062(4) 0.085(5) 0.040(3) -0.001(3) 0.006(3) -0.015(4)
N7A 0.058(4) 0.081(5) 0.053(3) 0.007(3) -0.002(3) -0.011(3)
C8A 0.059(4) 0.090(5) 0.038(3) 0.000(3) -0.006(3) -0.025(3)
N8A 0.062(4) 0.088(4) 0.037(3) -0.003(3) 0.000(3) -0.015(3)
C9A 0.033(3) 0.027(2) 0.051(3) 0.005(2) 0.009(2) 0.006(2)
N9A 0.031(2) 0.029(2) 0.057(3) 0.006(2) 0.004(2) 0.0051(19)
C10A 0.030(2) 0.028(3) 0.063(3) 0.001(2) 0.001(2) 0.0048(19)
N10A 0.033(2) 0.033(3) 0.056(3) -0.001(2) 0.000(2) 0.0072(19)
N11A 0.030(2) 0.033(3) 0.056(3) 0.005(2) 0.005(2) 0.005(2)
C11A 0.030(2) 0.026(3) 0.049(3) 0.0003(19) 0.004(2) 0.0067(18)
C12A 0.027(2) 0.028(2) 0.035(2) 0.0026(17) 0.0030(18) 0.0080(18)
N12A 0.027(2) 0.029(2) 0.039(2) -0.0003(18) 0.0009(18) 0.0075(18)
N13A 0.031(2) 0.030(3) 0.036(2) 0.0017(18) 0.0010(18) 0.0054(18)
C13A 0.032(2) 0.022(3) 0.036(2) 0.0006(17) 0.0023(18) 0.0069(17)
C14A 0.026(2) 0.027(2) 0.033(2) 0.0018(17) 0.0013(17) 0.0055(18)
N14A 0.025(2) 0.030(2) 0.035(2) 0.0008(17) -0.0002(17) 0.0086(17)
C15A 0.026(2) 0.024(3) 0.033(2) 0.0033(17) -0.0012(17) 0.0050(17)
N15A 0.030(2) 0.025(3) 0.034(2) -0.0008(17) -0.0015(17) 0.0033(17)
N16A 0.028(2) 0.027(3) 0.033(2) 0.0019(17) 0.0003(17) 0.0031(17)
C16A 0.031(2) 0.022(3) 0.033(2) 0.0003(16) 0.0002(18) 0.0035(17)
N17A 0.030(2) 0.027(3) 0.038(2) 0.0040(18) 0.0037(18) 0.0055(17)
C17A 0.031(2) 0.023(3) 0.034(2) 0.0020(17) 0.0042(18) 0.0053(18)
C18A 0.030(3) 0.026(2) 0.050(3) 0.002(2) 0.000(2) 0.008(2)
N18A 0.030(2) 0.031(2) 0.061(3) 0.000(2) 0.000(2) 0.0010(19)
N19A 0.028(2) 0.029(2) 0.039(2) -0.0001(18) 0.0027(18) 0.0036(18)
C19A 0.027(2) 0.027(2) 0.037(2) 0.0044(17) 0.0016(18) 0.0105(18)
C20A 0.029(2) 0.026(2) 0.035(2) 0.0020(17) 0.0024(18) 0.0081(18)
N20A 0.026(2) 0.029(2) 0.035(2) -0.0020(17) 0.0007(17) 0.0078(18)
C1B 0.043(3) 0.040(3) 0.038(3) -0.003(2) -0.006(2) 0.008(2)
N1B 0.034(3) 0.034(2) 0.033(3) 0.0004(19) -0.002(2) 0.0060(19)
C2B 0.026(2) 0.030(2) 0.044(3) -0.0033(19) -0.001(2) 0.0030(18)
N2B 0.028(2) 0.028(2) 0.036(3) -0.0019(18) -0.002(2) 0.0061(18)
C3B 0.027(2) 0.027(2) 0.043(3) -0.0009(18) 0.000(2) 0.0040(17)
N3B 0.025(2) 0.025(2) 0.042(3) -0.0049(18) -0.005(2) 0.0027(17)
N4B 0.023(2) 0.026(2) 0.038(3) -0.0016(18) -0.0066(19) 0.0014(17)
C4B 0.028(2) 0.026(2) 0.043(3) -0.0008(18) -0.002(2) 0.0044(17)
N5B 0.030(2) 0.028(2) 0.035(3) 0.0004(18) -0.002(2) 0.0042(18)
C5B 0.036(3) 0.028(2) 0.039(3) -0.0012(18) -0.003(2) 0.0069(19)
N6B 0.035(3) 0.032(2) 0.036(3) 0.0003(19) -0.001(2) 0.0046(19)
C6B 0.042(3) 0.035(2) 0.029(3) -0.0016(18) 0.000(2) 0.0042(19)
N7B 0.062(4) 0.085(5) 0.040(3) -0.001(3) 0.006(3) -0.015(4)
C7B 0.058(4) 0.081(5) 0.053(3) 0.007(3) -0.002(3) -0.011(3)
N8B 0.059(4) 0.090(5) 0.038(3) 0.000(3) -0.006(3) -0.025(3)
C8B 0.062(4) 0.088(4) 0.037(3) -0.003(3) 0.000(3) -0.015(3)
N9B 0.033(3) 0.027(2) 0.051(3) 0.005(2) 0.009(2) 0.006(2)
C9B 0.031(2) 0.029(2) 0.057(3) 0.006(2) 0.004(2) 0.0051(19)
N10B 0.030(2) 0.028(3) 0.063(3) 0.001(2) 0.001(2) 0.0048(19)
C10B 0.033(2) 0.033(3) 0.056(3) -0.001(2) 0.000(2) 0.0072(19)
C11B 0.030(2) 0.033(3) 0.056(3) 0.005(2) 0.005(2) 0.005(2)
N11B 0.030(2) 0.026(3) 0.049(3) 0.0003(19) 0.004(2) 0.0067(18)
N12B 0.027(2) 0.028(2) 0.035(2) 0.0026(17) 0.0030(18) 0.0080(18)
C12B 0.027(2) 0.029(2) 0.039(2) -0.0003(18) 0.0009(18) 0.0075(18)
C13B 0.031(2) 0.030(3) 0.036(2) 0.0017(18) 0.0010(18) 0.0054(18)
N13B 0.032(2) 0.022(3) 0.036(2) 0.0006(17) 0.0023(18) 0.0069(17)
N14B 0.026(2) 0.027(2) 0.033(2) 0.0018(17) 0.0013(17) 0.0055(18)
C14B 0.025(2) 0.030(2) 0.035(2) 0.0008(17) -0.0002(17) 0.0086(17)
N15B 0.026(2) 0.024(3) 0.033(2) 0.0033(17) -0.0012(17) 0.0050(17)
C15B 0.030(2) 0.025(3) 0.034(2) -0.0008(17) -0.0015(17) 0.0033(17)
C16B 0.028(2) 0.027(3) 0.033(2) 0.0019(17) 0.0003(17) 0.0031(17)
N16B 0.031(2) 0.022(3) 0.033(2) 0.0003(16) 0.0002(18) 0.0035(17)
C17B 0.030(2) 0.027(3) 0.038(2) 0.0040(18) 0.0037(18) 0.0055(17)
N17B 0.031(2) 0.023(3) 0.034(2) 0.0020(17) 0.0042(18) 0.0053(18)
N18B 0.030(3) 0.026(2) 0.050(3) 0.002(2) 0.000(2) 0.008(2)
C18B 0.030(2) 0.031(2) 0.061(3) 0.000(2) 0.000(2) 0.0010(19)
C19B 0.028(2) 0.029(2) 0.039(2) -0.0001(18) 0.0027(18) 0.0036(18)
N19B 0.027(2) 0.027(2) 0.037(2) 0.0044(17) 0.0016(18) 0.0105(18)
N20B 0.029(2) 0.026(2) 0.035(2) 0.0020(17) 0.0024(18) 0.0081(18)
C20B 0.026(2) 0.029(2) 0.035(2) -0.0020(17) 0.0007(17) 0.0078(18)
N21 0.053(3) 0.071(3) 0.034(2) 0.002(2) 0.009(2) -0.023(2)
N22 0.080(4) 0.064(4) 0.129(6) -0.032(4) 0.041(4) -0.018(3)
N23 0.037(2) 0.032(2) 0.029(2) -0.0006(16) 0.0029(17) 0.0062(17)
N24 0.034(2) 0.035(2) 0.031(2) 0.0018(16) 0.0043(17) 0.0005(17)
N25 0.030(2) 0.0275(19) 0.0264(19) -0.0007(15) -0.0013(16) 0.0037(15)
N26 0.0269(19) 0.0279(19) 0.0279(19) -0.0015(15) -0.0032(15) 0.0058(15)
N27 0.0248(18) 0.0238(18) 0.0211(17) 0.0004(14) 0.0006(14) 0.0051(14)
N28 0.0228(18) 0.0223(18) 0.0226(17) -0.0001(14) -0.0011(14) 0.0053(14)
N29 0.030(2) 0.032(2) 0.0283(19) 0.0022(15) 0.0009(16) 0.0041(16)
N30 0.028(2) 0.036(2) 0.029(2) 0.0001(16) 0.0034(16) 0.0021(16)
N31 0.0241(19) 0.0247(18) 0.0261(18) 0.0009(14) -0.0015(15) 0.0026(15)
N32 0.029(2) 0.0282(19) 0.0239(18) 0.0013(15) 0.0008(15) 0.0054(15)
N33 0.0245(18) 0.0205(17) 0.0242(17) -0.0010(14) -0.0015(14) 0.0061(14)
N34 0.0256(18) 0.0248(18) 0.0216(17) 0.0006(14) 0.0006(14) 0.0070(14)
C21 0.075(5) 0.063(4) 0.052(4) 0.007(3) 0.020(3) -0.003(3)
C22 0.063(4) 0.080(5) 0.061(4) 0.008(4) 0.022(3) 0.002(4)
C23 0.066(5) 0.076(6) 0.216(12) -0.037(7) 0.058(7) -0.028(5)
C24 0.079(6) 0.058(5) 0.171(10) -0.030(5) 0.057(6) -0.026(4)
C25 0.031(3) 0.034(3) 0.046(3) 0.011(2) 0.001(2) 0.009(2)
C26 0.029(2) 0.028(2) 0.046(3) -0.007(2) 0.008(2) 0.0032(19)
C27 0.028(2) 0.034(3) 0.049(3) 0.014(2) -0.002(2) 0.008(2)
C28 0.035(3) 0.030(2) 0.047(3) -0.008(2) 0.009(2) 0.004(2)
C29 0.024(2) 0.025(2) 0.040(3) 0.0062(19) -0.0015(19) 0.0077(18)
C30 0.030(2) 0.022(2) 0.041(3) -0.0053(18) 0.003(2) 0.0046(18)
C31 0.028(2) 0.019(2) 0.042(3) -0.0067(18) 0.002(2) 0.0070(17)
C32 0.027(2) 0.025(2) 0.043(3) 0.0040(19) -0.005(2) 0.0082(18)
C33 0.021(2) 0.028(2) 0.030(2) 0.0027(18) -0.0025(17) 0.0075(17)
C34 0.029(2) 0.018(2) 0.035(2) -0.0041(17) 0.0059(19) 0.0039(17)
C35 0.029(2) 0.019(2) 0.032(2) -0.0033(17) 0.0029(18) 0.0036(17)
C36 0.022(2) 0.026(2) 0.031(2) 0.0038(17) -0.0024(18) 0.0054(17)
C37 0.025(2) 0.028(2) 0.051(3) 0.009(2) -0.002(2) 0.0091(19)
C38 0.032(2) 0.024(2) 0.045(3) -0.0071(19) 0.007(2) 0.0057(19)
C39 0.025(2) 0.031(2) 0.047(3) -0.009(2) 0.005(2) 0.0032(19)
C40 0.026(2) 0.034(3) 0.046(3) 0.012(2) -0.001(2) 0.0081(19)
C41 0.023(2) 0.026(2) 0.037(2) 0.0065(18) -0.0024(19) 0.0063(17)
C42 0.027(2) 0.020(2) 0.038(3) -0.0044(18) 0.0030(19) 0.0043(17)
C43 0.029(2) 0.022(2) 0.035(2) -0.0042(18) 0.0009(19) 0.0068(18)
C44 0.024(2) 0.026(2) 0.039(3) 0.0058(19) -0.0021(19) 0.0070(18)
C45 0.021(2) 0.024(2) 0.032(2) 0.0008(17) -0.0033(18) 0.0068(17)
C46 0.029(2) 0.017(2) 0.033(2) -0.0049(17) 0.0006(19) 0.0046(17)
C47 0.029(2) 0.020(2) 0.033(2) -0.0038(17) 0.0046(19) 0.0045(17)
C48 0.021(2) 0.025(2) 0.032(2) 0.0027(17) -0.0022(18) 0.0065(17)

loop_
_atom_type_symbol
_atom_type_description
_atom_type_scat_dispersion_real
_atom_type_scat_dispersion_imag
_atom_type_scat_source
C C 0.0181 0.0091 'International Tables Vol C Tables 4.2.6.8 and 6.1.1.4'
H H 0.0000 0.0000 'International Tables Vol C Tables 4.2.6.8 and 6.1.1.4'
N N 0.0311 0.0180 'International Tables Vol C Tables 4.2.6.8 and 6.1.1.4'
Cu Cu -1.9646 0.5888 'International Tables Vol C Tables 4.2.6.8 and 6.1.1.4'

loop_
_geom_angle_atom_site_label_1
_geom_angle_atom_site_label_2
_geom_angle_atom_site_label_3
_geom_angle
_geom_angle_site_symmetry_1
_geom_angle_site_symmetry_3
N1A Cu1 N8A 165.2(3) . .
N1A Cu1 Cu15 119.52(16) . .
N8A Cu1 Cu15 73.53(18) . .
C1A Cu2 N2A 176.2(2) . .
C1A Cu2 Cu17 69.92(14) . .
N2A Cu2 Cu17 113.84(14) . .
C1A Cu2 Cu10 84.04(14) . .
N2A Cu2 Cu10 92.20(14) . .
Cu17 Cu2 Cu10 153.93(3) . .
N3A Cu3 C2A 179.1(2) . .
N3A Cu3 Cu18 104.95(14) . .
C2A Cu3 Cu18 75.98(14) . .
N3A Cu3 Cu11 84.63(14) . .
C2A Cu3 Cu11 94.44(14) . .
Cu18 Cu3 Cu11 170.42(3) . .
C4A Cu4 C3A 179.76(19) . .
C4A Cu4 Cu12 78.90(14) . .
C3A Cu4 Cu12 101.32(14) . .
C4A Cu4 Cu19 98.36(14) . .
C3A Cu4 Cu19 81.42(14) . .
Cu12 Cu4 Cu19 177.25(3) . .
C5A Cu5 N4A 178.14(19) . .
C5A Cu5 Cu13 72.88(14) . .
N4A Cu5 Cu13 108.98(14) . .
C5A Cu5 Cu20 90.14(14) . .
N4A Cu5 Cu20 88.00(14) . .
Cu13 Cu5 Cu20 163.02(3) . .
C6A Cu6 N5A 170.1(2) . .
C6A Cu6 Cu14 72.32(15) . .
N5A Cu6 Cu14 117.56(14) . .
C7A Cu7 N6A 141.1(2) . .
C7A Cu7 N21 114.8(2) . .
N6A Cu7 N21 103.7(2) . .
N7A Cu8 N8B 134.5(3) . 1_866
N7A Cu8 C8A 134.5(3) . 1_866
N8B Cu8 C8A 0.0(3) 1_866 1_866
N7A Cu8 N22 110.2(3) . .
N8B Cu8 N22 114.8(3) 1_866 .
C8A Cu8 N22 114.8(3) 1_866 .
C9A Cu9 C10B 143.0(2) . 1_565
C9A Cu9 N10A 143.0(2) . 1_565
C10B Cu9 N10A 0.0(4) 1_565 1_565
C9A Cu9 N23 108.45(18) . .
C10B Cu9 N23 107.94(17) 1_565 .
N10A Cu9 N23 107.94(17) 1_565 .
N11A Cu10 N9A 142.9(2) . .
N11A Cu10 N24 107.94(18) . 1_655
N9A Cu10 N24 108.31(18) . 1_655
N11A Cu10 Cu2 86.52(15) . .
N9A Cu10 Cu2 87.01(14) . .
N24 Cu10 Cu2 112.64(11) 1_655 .
C12B Cu11 N12A 0.0(3) 2_677 2_677
C12B Cu11 N13A 143.06(19) 2_677 .
N12A Cu11 N13A 143.06(19) 2_677 .
C12B Cu11 N25 107.86(16) 2_677 .
N12A Cu11 N25 107.86(16) 2_677 .
N13A Cu11 N25 108.42(16) . .
C12B Cu11 Cu3 82.81(13) 2_677 .
N12A Cu11 Cu3 82.81(13) 2_677 .
N13A Cu11 Cu3 82.22(13) . .
N25 Cu11 Cu3 124.86(10) . .
C15A Cu12 C14B 142.27(18) . 2_677
C15A Cu12 N14A 142.27(18) . 2_677
C14B Cu12 N14A 0.00(16) 2_677 2_677
C15A Cu12 N27 108.32(16) . .
C14B Cu12 N27 108.49(16) 2_677 .
N14A Cu12 N27 108.49(16) 2_677 .
C15A Cu12 Cu4 81.86(13) . .
C14B Cu12 Cu4 81.45(13) 2_677 .
N14A Cu12 Cu4 81.45(13) 2_677 .
N27 Cu12 Cu4 129.16(10) . .
N16B Cu13 C16A 0.00(7) 1_655 1_655
N16B Cu13 C14A 142.02(19) 1_655 .
C16A Cu13 C14A 142.02(19) 1_655 .
N16B Cu13 N28 108.29(16) 1_655 2_777
C16A Cu13 N28 108.29(16) 1_655 2_777
C14A Cu13 N28 108.56(16) . 2_777
N16B Cu13 Cu5 80.07(13) 1_655 .
C16A Cu13 Cu5 80.07(13) 1_655 .
C14A Cu13 Cu5 79.48(13) . .
N28 Cu13 Cu5 136.82(10) 2_777 .
N17B Cu14 C17A 0.00(7) 1_655 1_655
N17B Cu14 C12A 141.58(19) 1_655 .
C17A Cu14 C12A 141.58(19) 1_655 .
N17B Cu14 N26 108.03(17) 1_655 2_777
C17A Cu14 N26 108.03(17) 1_655 2_777
C12A Cu14 N26 108.96(17) . 2_777
N17B Cu14 Cu6 78.29(13) 1_655 .
C17A Cu14 Cu6 78.29(13) 1_655 .
C12A Cu14 Cu6 78.16(13) . .
N26 Cu14 Cu6 143.75(11) 2_777 .
C18A Cu15 N11B 143.6(2) . 1_455
C18A Cu15 C11A 143.6(2) . 1_455
N11B Cu15 C11A 0.0(4) 1_455 1_455
C18A Cu15 N29 109.49(18) . .
N11B Cu15 N29 106.41(17) 1_455 .
C11A Cu15 N29 106.41(17) 1_455 .
C18A Cu15 Cu1 73.79(14) . .
N11B Cu15 Cu1 79.05(13) 1_455 .
C11A Cu15 Cu1 79.05(13) 1_455 .
N29 Cu15 Cu1 148.12(11) . .
C10A Cu16 N18A 143.4(2) . .
C10A Cu16 N30 109.47(18) . 1_655
N18A Cu16 N30 106.62(17) . 1_655
N13B Cu17 C13A 0.0(3) 1_455 1_455
N13B Cu17 N19B 141.89(19) 1_455 2_567
C13A Cu17 N19B 141.89(19) 1_455 2_567
N13B Cu17 C19A 141.89(19) 1_455 2_567
C13A Cu17 C19A 141.89(19) 1_455 2_567
N19B Cu17 C19A 0.0(3) 2_567 2_567
N13B Cu17 N31 108.43(16) 1_455 .
C13A Cu17 N31 108.43(16) 1_455 .
N19B Cu17 N31 108.70(16) 2_567 .
C19A Cu17 N31 108.70(16) 2_567 .
N13B Cu17 Cu2 79.22(13) 1_455 .
C13A Cu17 Cu2 79.22(13) 1_455 .
N19B Cu17 Cu2 78.35(13) 2_567 .
C19A Cu17 Cu2 78.35(13) 2_567 .
N31 Cu17 Cu2 139.32(10) . .
C15B Cu18 N15A 0.0(3) 1_455 1_455
C15B Cu18 C20A 141.94(18) 1_455 .
N15A Cu18 C20A 141.94(18) 1_455 .
C15B Cu18 N33 108.31(16) 1_455 .
N15A Cu18 N33 108.31(16) 1_455 .
C20A Cu18 N33 108.68(16) . .
C15B Cu18 Cu3 80.06(13) 1_455 .
N15A Cu18 Cu3 80.06(13) 1_455 .
C20A Cu18 Cu3 80.70(13) . .
N33 Cu18 Cu3 134.23(10) . .
N16A Cu19 C20B 142.14(18) . 2_567
N16A Cu19 N20A 142.14(18) . 2_567
C20B Cu19 N20A 0.0(3) 2_567 2_567
N16A Cu19 N34 108.30(16) . 2_467
C20B Cu19 N34 108.54(16) 2_567 2_467
N20A Cu19 N34 108.54(16) 2_567 2_467
N16A Cu19 Cu4 82.26(13) . .
C20B Cu19 Cu4 82.62(13) 2_567 .
N20A Cu19 Cu4 82.62(13) 2_567 .
N34 Cu19 Cu4 127.03(10) 2_467 .
N19A Cu20 N17A 143.36(19) . .
N19A Cu20 N32 108.52(16) . 2_467
N17A Cu20 N32 107.42(16) . 2_467
N19A Cu20 Cu5 83.84(13) . .
N17A Cu20 Cu5 84.95(13) . .
N32 Cu20 Cu5 119.11(10) 2_467 .
C1A N1A Cu1 176.7(5) . .
N1A C1A Cu2 177.1(5) . .
C2A N2A Cu2 177.7(4) . .
N2A C2A Cu3 178.8(4) . .
C3A N3A Cu3 178.0(4) . .
N3A C3A Cu4 178.1(4) . .
N4A C4A Cu4 178.1(4) . .
C4A N4A Cu5 177.3(4) . .
N5A C5A Cu5 178.3(4) . .
C5A N5A Cu6 178.6(4) . .
N6A C6A Cu6 175.3(4) . .
C6A N6A Cu7 167.0(4) . .
N7A C7A Cu7 168.4(7) . .
C7A N7A Cu8 163.5(6) . .
N8A C8A Cu8 160.9(6) . 1_244
C8A N8A Cu1 161.1(6) . .
N9A C9A Cu9 178.5(5) . .
C9A N9A Cu10 176.7(4) . .
N10A C10A Cu16 175.8(5) . .
C10A N10A Cu9 176.7(4) . 1_545
C11A N11A Cu10 175.6(4) . .
N11A C11A Cu15 175.5(4) . 1_655
N12A C12A Cu14 176.7(4) . .
C12A N12A Cu11 176.6(4) . 2_677
C13A N13A Cu11 177.0(4) . .
N13A C13A Cu17 177.2(4) . 1_655
N14A C14A Cu13 176.4(4) . .
C14A N14A Cu12 176.4(4) . 2_677
N15A C15A Cu12 176.2(4) . .
C15A N15A Cu18 175.8(4) . 1_655
C16A N16A Cu19 176.3(4) . .
N16A C16A Cu13 176.3(4) . 1_455
C17A N17A Cu20 176.7(4) . .
N17A C17A Cu14 176.8(4) . 1_455
N18A C18A Cu15 174.6(4) . .
C18A N18A Cu16 176.8(5) . .
C19A N19A Cu20 176.9(4) . .
N19A C19A Cu17 176.6(4) . 2_567
N20A C20A Cu18 176.1(4) . .
C20A N20A Cu19 176.3(4) . 2_567
C22 N21 C21 110.4(5) . .
C22 N21 Cu7 114.4(4) . .
C21 N21 Cu7 112.1(4) . .
C22 N21 H21 106.5 . .
C21 N21 H21 106.5 . .
Cu7 N21 H21 106.5 . .
C24 N22 C23 109.5(6) . .
C24 N22 Cu8 113.6(6) . .
C23 N22 Cu8 113.4(6) . .
C24 N22 H22 106.6 . .
C23 N22 H22 106.6 . .
Cu8 N22 H22 106.6 . .
C25 N23 C26 109.6(4) . .
C25 N23 Cu9 114.7(3) . .
C26 N23 Cu9 112.8(3) . .
C25 N23 H23 106.4 . .
C26 N23 H23 106.4 . .
Cu9 N23 H23 106.4 . .
C28 N24 C27 108.8(4) . .
C28 N24 Cu10 113.4(3) . 1_455
C27 N24 Cu10 111.6(3) . 1_455
C28 N24 H24 107.6 . .
C27 N24 H24 107.6 . .
Cu10 N24 H24 107.6 1_455 .
C30 N25 C29 109.6(3) . .
C30 N25 Cu11 113.4(3) . .
C29 N25 Cu11 113.4(3) . .
C30 N25 H25 106.6 . .
C29 N25 H25 106.6 . .
Cu11 N25 H25 106.6 . .
C32 N26 C31 109.3(3) . .
C32 N26 Cu14 113.1(3) . 2_777
C31 N26 Cu14 112.4(3) . 2_777
C32 N26 H26 107.2 . .
C31 N26 H26 107.2 . .
Cu14 N26 H26 107.2 2_777 .
C33 N27 C34 109.6(3) . .
C33 N27 Cu12 113.3(3) . .
C34 N27 Cu12 113.2(3) . .
C33 N27 H27 106.7 . .
C34 N27 H27 106.7 . .
Cu12 N27 H27 106.7 . .
C36 N28 C35 110.2(3) . .
C36 N28 Cu13 113.5(3) . 2_777
C35 N28 Cu13 113.0(3) . 2_777
C36 N28 H28 106.5 . .
C35 N28 H28 106.5 . .
Cu13 N28 H28 106.5 2_777 .
C37 N29 C38 108.9(3) . .
C37 N29 Cu15 113.3(3) . .
C38 N29 Cu15 114.6(3) . .
C37 N29 H29 106.5 . .
C38 N29 H29 106.5 . .
Cu15 N29 H29 106.5 . .
C40 N30 C39 109.6(4) . .
C40 N30 Cu16 112.2(3) . 1_455
C39 N30 Cu16 112.0(3) . 1_455
C40 N30 H30 107.6 . .
C39 N30 H30 107.6 . .
Cu16 N30 H30 107.6 1_455 .
C41 N31 C42 109.2(3) . .
C41 N31 Cu17 113.2(3) . .
C42 N31 Cu17 113.2(3) . .
C41 N31 H31 107.0 . .
C42 N31 H31 107.0 . .
Cu17 N31 H31 107.0 . .
C44 N32 C43 109.6(3) . .
C44 N32 Cu20 113.0(3) . 2_467
C43 N32 Cu20 112.8(3) . 2_467
C44 N32 H32 107.0 . .
C43 N32 H32 107.0 . .
Cu20 N32 H32 107.0 2_467 .
C45 N33 C46 109.9(3) . .
C45 N33 Cu18 113.6(3) . .
C46 N33 Cu18 113.3(3) . .
C45 N33 H33 106.5 . .
C46 N33 H33 106.5 . .
Cu18 N33 H33 106.5 . .
C48 N34 C47 110.1(3) . .
C48 N34 Cu19 113.0(3) . 2_467
C47 N34 Cu19 112.8(3) . 2_467
C48 N34 H34 106.8 . .
C47 N34 H34 106.8 . .
Cu19 N34 H34 106.8 2_467 .
N21 C21 C22 112.5(5) . 2_778
N21 C21 H21A 109.1 . .
C22 C21 H21A 109.1 2_778 .
N21 C21 H21B 109.1 . .
C22 C21 H21B 109.1 2_778 .
H21A C21 H21B 107.8 . .
N21 C22 C21 112.9(6) . 2_778
N21 C22 H22A 109.0 . .
C21 C22 H22A 109.0 2_778 .
N21 C22 H22B 109.0 . .
C21 C22 H22B 109.0 2_778 .
H22A C22 H22B 107.8 . .
C24 C23 N22 117.5(8) 2_888 .
C24 C23 H23A 107.9 2_888 .
N22 C23 H23A 107.9 . .
C24 C23 H23B 107.9 2_888 .
N22 C23 H23B 107.9 . .
H23A C23 H23B 107.2 . .
C23 C24 N22 117.8(8) 2_888 .
C23 C24 H24A 107.8 2_888 .
N22 C24 H24A 107.8 . .
C23 C24 H24B 107.8 2_888 .
N22 C24 H24B 107.8 . .
H24A C24 H24B 107.2 . .
N23 C25 C28 110.1(4) . .
N23 C25 H25A 109.6 . .
C28 C25 H25A 109.6 . .
N23 C25 H25B 109.6 . .
C28 C25 H25B 109.6 . .
H25A C25 H25B 108.2 . .
N23 C26 C27 109.1(4) . .
N23 C26 H26A 109.9 . .
C27 C26 H26A 109.9 . .
N23 C26 H26B 109.9 . .
C27 C26 H26B 109.9 . .
H26A C26 H26B 108.3 . .
N24 C27 C26 110.1(4) . .
N24 C27 H27A 109.6 . .
C26 C27 H27A 109.6 . .
N24 C27 H27B 109.6 . .
C26 C27 H27B 109.6 . .
H27A C27 H27B 108.1 . .
N24 C28 C25 109.9(4) . .
N24 C28 H28A 109.7 . .
C25 C28 H28A 109.7 . .
N24 C28 H28B 109.7 . .
C25 C28 H28B 109.7 . .
H28A C28 H28B 108.2 . .
N25 C29 C31 110.4(4) . .
N25 C29 H29A 109.6 . .
C31 C29 H29A 109.6 . .
N25 C29 H29B 109.6 . .
C31 C29 H29B 109.6 . .
H29A C29 H29B 108.1 . .
N25 C30 C32 109.7(4) . .
N25 C30 H30A 109.7 . .
C32 C30 H30A 109.7 . .
N25 C30 H30B 109.7 . .
C32 C30 H30B 109.7 . .
H30A C30 H30B 108.2 . .
N26 C31 C29 109.8(4) . .
N26 C31 H31A 109.7 . .
C29 C31 H31A 109.7 . .
N26 C31 H31B 109.7 . .
C29 C31 H31B 109.7 . .
H31A C31 H31B 108.2 . .
N26 C32 C30 110.5(4) . .
N26 C32 H32A 109.5 . .
C30 C32 H32A 109.5 . .
N26 C32 H32B 109.5 . .
C30 C32 H32B 109.5 . .
H32A C32 H32B 108.1 . .
N27 C33 C35 109.9(3) . .
N27 C33 H33A 109.7 . .
C35 C33 H33A 109.7 . .
N27 C33 H33B 109.7 . .
C35 C33 H33B 109.7 . .
H33A C33 H33B 108.2 . .
N27 C34 C36 110.0(3) . .
N27 C34 H34A 109.7 . .
C36 C34 H34A 109.7 . .
N27 C34 H34B 109.7 . .
C36 C34 H34B 109.7 . .
H34A C34 H34B 108.2 . .
N28 C35 C33 109.7(3) . .
N28 C35 H35A 109.7 . .
C33 C35 H35A 109.7 . .
N28 C35 H35B 109.7 . .
C33 C35 H35B 109.7 . .
H35A C35 H35B 108.2 . .
N28 C36 C34 109.6(3) . .
N28 C36 H36A 109.8 . .
C34 C36 H36A 109.8 . .
N28 C36 H36B 109.8 . .
C34 C36 H36B 109.8 . .
H36A C36 H36B 108.2 . .
N29 C37 C39 110.0(4) . .
N29 C37 H37A 109.7 . .
C39 C37 H37A 109.7 . .
N29 C37 H37B 109.7 . .
C39 C37 H37B 109.7 . .
H37A C37 H37B 108.2 . .
N29 C38 C40 109.6(4) . .
N29 C38 H38A 109.8 . .
C40 C38 H38A 109.8 . .
N29 C38 H38B 109.8 . .
C40 C38 H38B 109.8 . .
H38A C38 H38B 108.2 . .
N30 C39 C37 109.6(4) . .
N30 C39 H39A 109.8 . .
C37 C39 H39A 109.8 . .
N30 C39 H39B 109.8 . .
C37 C39 H39B 109.8 . .
H39A C39 H39B 108.2 . .
N30 C40 C38 109.4(4) . .
N30 C40 H40A 109.8 . .
C38 C40 H40A 109.8 . .
N30 C40 H40B 109.8 . .
C38 C40 H40B 109.8 . .
H40A C40 H40B 108.3 . .
N31 C41 C43 110.3(3) . .
N31 C41 H41A 109.6 . .
C43 C41 H41A 109.6 . .
N31 C41 H41B 109.6 . .
C43 C41 H41B 109.6 . .
H41A C41 H41B 108.1 . .
N31 C42 C44 109.7(3) . .
N31 C42 H42A 109.7 . .
C44 C42 H42A 109.7 . .
N31 C42 H42B 109.7 . .
C44 C42 H42B 109.7 . .
H42A C42 H42B 108.2 . .
N32 C43 C41 109.4(3) . .
N32 C43 H43A 109.8 . .
C41 C43 H43A 109.8 . .
N32 C43 H43B 109.8 . .
C41 C43 H43B 109.8 . .
H43A C43 H43B 108.2 . .
N32 C44 C42 110.1(3) . .
N32 C44 H44A 109.6 . .
C42 C44 H44A 109.6 . .
N32 C44 H44B 109.6 . .
C42 C44 H44B 109.6 . .
H44A C44 H44B 108.2 . .
N33 C45 C47 109.7(3) . .
N33 C45 H45A 109.7 . .
C47 C45 H45A 109.7 . .
N33 C45 H45B 109.7 . .
C47 C45 H45B 109.7 . .
H45A C45 H45B 108.2 . .
N33 C46 C48 109.9(3) . .
N33 C46 H46A 109.7 . .
C48 C46 H46A 109.7 . .
N33 C46 H46B 109.7 . .
C48 C46 H46B 109.7 . .
H46A C46 H46B 108.2 . .
N34 C47 C45 110.0(3) . .
N34 C47 H47A 109.7 . .
C45 C47 H47A 109.7 . .
N34 C47 H47B 109.7 . .
C45 C47 H47B 109.7 . .
H47A C47 H47B 108.2 . .
N34 C48 C46 109.8(3) . .
N34 C48 H48A 109.7 . .
C46 C48 H48A 109.7 . .
N34 C48 H48B 109.7 . .
C46 C48 H48B 109.7 . .
H48A C48 H48B 108.2 . .

loop_
_geom_bond_atom_site_label_1
_geom_bond_atom_site_label_2
_geom_bond_distance
_geom_bond_site_symmetry_2
Cu1 N1A 1.843(5) .
Cu1 N8A 1.847(6) .
Cu1 Cu15 2.8874(12) .
Cu2 C1A 1.861(5) .
Cu2 N2A 1.865(4) .
Cu2 Cu17 2.8350(10) .
Cu2 Cu10 3.0378(11) .
Cu3 N3A 1.871(5) .
Cu3 C2A 1.874(5) .
Cu3 Cu18 2.8866(10) .
Cu3 Cu11 2.9768(10) .
Cu4 C4A 1.872(4) .
Cu4 C3A 1.875(4) .
Cu4 Cu12 2.8885(10) .
Cu4 Cu19 2.9134(10) .
Cu5 C5A 1.869(5) .
Cu5 N4A 1.873(5) .
Cu5 Cu13 2.8561(10) .
Cu5 Cu20 3.0138(10) .
Cu6 C6A 1.856(5) .
Cu6 N5A 1.868(5) .
Cu6 Cu14 2.8156(11) .
Cu7 C7A 1.868(7) .
Cu7 N6A 1.894(4) .
Cu7 N21 2.114(4) .
Cu8 N7A 1.869(7) .
Cu8 N8B 1.879(7) 1_866
Cu8 C8A 1.879(7) 1_866
Cu8 N22 2.049(7) .
Cu9 C9A 1.891(5) .
Cu9 C10B 1.897(5) 1_565
Cu9 N10A 1.897(5) 1_565
Cu9 N23 2.144(4) .
Cu10 N11A 1.891(5) .
Cu10 N9A 1.893(4) .
Cu10 N24 2.135(4) 1_655
Cu11 C12B 1.884(4) 2_677
Cu11 N12A 1.884(4) 2_677
Cu11 N13A 1.893(4) .
Cu11 N25 2.122(4) .
Cu12 C15A 1.886(4) .
Cu12 C14B 1.891(4) 2_677
Cu12 N14A 1.891(4) 2_677
Cu12 N27 2.119(4) .
Cu13 N16B 1.890(4) 1_655
Cu13 C16A 1.890(4) 1_655
Cu13 C14A 1.895(4) .
Cu13 N28 2.121(4) 2_777
Cu14 N17B 1.894(4) 1_655
Cu14 C17A 1.894(4) 1_655
Cu14 C12A 1.900(4) .
Cu14 N26 2.125(4) 2_777
Cu15 C18A 1.885(5) .
Cu15 N11B 1.891(4) 1_455
Cu15 C11A 1.891(4) 1_455
Cu15 N29 2.116(4) .
Cu16 C10A 1.885(5) .
Cu16 N18A 1.897(4) .
Cu16 N30 2.136(4) 1_655
Cu17 N13B 1.890(4) 1_455
Cu17 C13A 1.890(4) 1_455
Cu17 N19B 1.897(4) 2_567
Cu17 C19A 1.897(4) 2_567
Cu17 N31 2.120(4) .
Cu18 C15B 1.892(4) 1_455
Cu18 N15A 1.892(4) 1_455
Cu18 C20A 1.897(4) .
Cu18 N33 2.118(4) .
Cu19 N16A 1.885(4) .
Cu19 C20B 1.895(4) 2_567
Cu19 N20A 1.895(4) 2_567
Cu19 N34 2.123(4) 2_467
Cu20 N19A 1.888(4) .
Cu20 N17A 1.889(4) .
Cu20 N32 2.126(4) 2_467
N1A C1A 1.158(6) .
N2A C2A 1.147(6) .
N3A C3A 1.154(7) .
C4A N4A 1.151(6) .
C5A N5A 1.143(6) .
C6A N6A 1.145(6) .
C7A N7A 1.160(8) .
C8A N8A 1.128(8) .
C8A Cu8 1.879(7) 1_244
C9A N9A 1.143(6) .
C10A N10A 1.146(6) .
N10A Cu9 1.897(5) 1_545
N11A C11A 1.154(6) .
C11A Cu15 1.891(4) 1_655
C12A N12A 1.158(6) .
N12A Cu11 1.884(4) 2_677
N13A C13A 1.157(6) .
C13A Cu17 1.890(4) 1_655
C14A N14A 1.158(6) .
N14A Cu12 1.891(4) 2_677
C15A N15A 1.164(6) .
N15A Cu18 1.892(4) 1_655
N16A C16A 1.168(6) .
C16A Cu13 1.890(4) 1_455
N17A C17A 1.156(6) .
C17A Cu14 1.894(4) 1_455
C18A N18A 1.146(6) .
N19A C19A 1.153(6) .
C19A Cu17 1.897(4) 2_567
C20A N20A 1.151(6) .
N20A Cu19 1.895(4) 2_567
N21 C22 1.469(9) .
N21 C21 1.477(8) .
N21 H21 0.9100 .
N22 C24 1.476(9) .
N22 C23 1.477(9) .
N22 H22 0.9100 .
N23 C25 1.471(6) .
N23 C26 1.479(6) .
N23 H23 0.9100 .
N24 C28 1.473(6) .
N24 C27 1.482(6) .
N24 Cu10 2.135(4) 1_455
N24 H24 0.9100 .
N25 C30 1.479(6) .
N25 C29 1.482(6) .
N25 H25 0.9100 .
N26 C32 1.477(6) .
N26 C31 1.478(6) .
N26 Cu14 2.125(4) 2_777
N26 H26 0.9100 .
N27 C33 1.477(5) .
N27 C34 1.480(5) .
N27 H27 0.9100 .
N28 C36 1.477(5) .
N28 C35 1.480(5) .
N28 Cu13 2.121(3) 2_777
N28 H28 0.9100 .
N29 C37 1.477(6) .
N29 C38 1.488(6) .
N29 H29 0.9100 .
N30 C40 1.475(6) .
N30 C39 1.479(6) .
N30 Cu16 2.136(4) 1_455
N30 H30 0.9100 .
N31 C41 1.479(5) .
N31 C42 1.485(5) .
N31 H31 0.9100 .
N32 C44 1.482(5) .
N32 C43 1.484(5) .
N32 Cu20 2.126(4) 2_467
N32 H32 0.9100 .
N33 C45 1.479(5) .
N33 C46 1.482(5) .
N33 H33 0.9100 .
N34 C48 1.476(5) .
N34 C47 1.479(5) .
N34 Cu19 2.123(4) 2_467
N34 H34 0.9100 .
C21 C22 1.517(9) 2_778
C21 H21A 0.9700 .
C21 H21B 0.9700 .
C22 C21 1.517(9) 2_778
C22 H22A 0.9700 .
C22 H22B 0.9700 .
C23 C24 1.335(12) 2_888
C23 H23A 0.9700 .
C23 H23B 0.9700 .
C24 C23 1.335(12) 2_888
C24 H24A 0.9700 .
C24 H24B 0.9700 .
C25 C28 1.496(7) .
C25 H25A 0.9700 .
C25 H25B 0.9700 .
C26 C27 1.495(7) .
C26 H26A 0.9700 .
C26 H26B 0.9700 .
C27 H27A 0.9700 .
C27 H27B 0.9700 .
C28 H28A 0.9700 .
C28 H28B 0.9700 .
C29 C31 1.500(7) .
C29 H29A 0.9700 .
C29 H29B 0.9700 .
C30 C32 1.502(7) .
C30 H30A 0.9700 .
C30 H30B 0.9700 .
C31 H31A 0.9700 .
C31 H31B 0.9700 .
C32 H32A 0.9700 .
C32 H32B 0.9700 .
C33 C35 1.507(6) .
C33 H33A 0.9700 .
C33 H33B 0.9700 .
C34 C36 1.503(6) .
C34 H34A 0.9700 .
C34 H34B 0.9700 .
C35 H35A 0.9700 .
C35 H35B 0.9700 .
C36 H36A 0.9700 .
C36 H36B 0.9700 .
C37 C39 1.500(7) .
C37 H37A 0.9700 .
C37 H37B 0.9700 .
C38 C40 1.502(7) .
C38 H38A 0.9700 .
C38 H38B 0.9700 .
C39 H39A 0.9700 .
C39 H39B 0.9700 .
C40 H40A 0.9700 .
C40 H40B 0.9700 .
C41 C43 1.503(6) .
C41 H41A 0.9700 .
C41 H41B 0.9700 .
C42 C44 1.504(6) .
C42 H42A 0.9700 .
C42 H42B 0.9700 .
C43 H43A 0.9700 .
C43 H43B 0.9700 .
C44 H44A 0.9700 .
C44 H44B 0.9700 .
C45 C47 1.501(6) .
C45 H45A 0.9700 .
C45 H45B 0.9700 .
C46 C48 1.510(6) .
C46 H46A 0.9700 .
C46 H46B 0.9700 .
C47 H47A 0.9700 .
C47 H47B 0.9700 .
C48 H48A 0.9700 .
C48 H48B 0.9700 .

loop_
_geom_torsion_atom_site_label_1
_geom_torsion_atom_site_label_2
_geom_torsion_atom_site_label_3
_geom_torsion_atom_site_label_4
_geom_torsion
_geom_torsion_site_symmetry_1
_geom_torsion_site_symmetry_4
C1A Cu2 Cu10 N11A -72.4(2) . .
N2A Cu2 Cu10 N11A 107.19(19) . .
Cu17 Cu2 Cu10 N11A -75.26(17) . .
C1A Cu2 Cu10 N9A 71.0(2) . .
N2A Cu2 Cu10 N9A -109.41(19) . .
Cu17 Cu2 Cu10 N9A 68.14(16) . .
C1A Cu2 Cu10 N24 179.61(18) . 1_655
N2A Cu2 Cu10 N24 -0.81(17) . 1_655
Cu17 Cu2 Cu10 N24 176.74(13) . 1_655
N3A Cu3 Cu11 C12B -107.09(18) . 2_677
C2A Cu3 Cu11 C12B 72.89(19) . 2_677
Cu18 Cu3 Cu11 C12B 73.1(2) . 2_677
N3A Cu3 Cu11 N12A -107.09(18) . 2_677
C2A Cu3 Cu11 N12A 72.89(19) . 2_677
Cu18 Cu3 Cu11 N12A 73.1(2) . 2_677
N3A Cu3 Cu11 N13A 106.77(18) . .
C2A Cu3 Cu11 N13A -73.25(18) . .
Cu18 Cu3 Cu11 N13A -73.1(2) . .
N3A Cu3 Cu11 N25 -0.30(18) . .
C2A Cu3 Cu11 N25 179.68(18) . .
Cu18 Cu3 Cu11 N25 179.8(2) . .
C4A Cu4 Cu12 C15A 107.03(18) . .
C3A Cu4 Cu12 C15A -72.88(18) . .
Cu19 Cu4 Cu12 C15A 103.7(6) . .
C4A Cu4 Cu12 C14B -106.93(18) . 2_677
C3A Cu4 Cu12 C14B 73.16(18) . 2_677
Cu19 Cu4 Cu12 C14B -110.2(6) . 2_677
C4A Cu4 Cu12 N14A -106.93(18) . 2_677
C3A Cu4 Cu12 N14A 73.16(18) . 2_677
Cu19 Cu4 Cu12 N14A -110.2(6) . 2_677
C4A Cu4 Cu12 N27 -0.01(18) . .
C3A Cu4 Cu12 N27 -179.92(18) . .
Cu19 Cu4 Cu12 N27 -3.3(7) . .
C5A Cu5 Cu13 N16B 106.27(19) . 1_655
N4A Cu5 Cu13 N16B -73.57(18) . 1_655
Cu20 Cu5 Cu13 N16B 106.56(17) . 1_655
C5A Cu5 Cu13 C16A 106.27(19) . 1_655
N4A Cu5 Cu13 C16A -73.57(18) . 1_655
Cu20 Cu5 Cu13 C16A 106.56(17) . 1_655
C5A Cu5 Cu13 C14A -105.91(19) . .
N4A Cu5 Cu13 C14A 74.25(19) . .
Cu20 Cu5 Cu13 C14A -105.62(17) . .
C5A Cu5 Cu13 N28 0.06(19) . 2_777
N4A Cu5 Cu13 N28 -179.78(19) . 2_777
Cu20 Cu5 Cu13 N28 0.36(19) . 2_777
C6A Cu6 Cu14 N17B 104.5(2) . 1_655
N5A Cu6 Cu14 N17B -75.4(2) . 1_655
C6A Cu6 Cu14 C17A 104.5(2) . 1_655
N5A Cu6 Cu14 C17A -75.4(2) . 1_655
C6A Cu6 Cu14 C12A -106.1(2) . .
N5A Cu6 Cu14 C12A 74.0(2) . .
C6A Cu6 Cu14 N26 -0.1(2) . 2_777
N5A Cu6 Cu14 N26 180.0(2) . 2_777
N1A Cu1 Cu15 C18A -77.9(2) . .
N8A Cu1 Cu15 C18A 109.7(3) . .
N1A Cu1 Cu15 N11B 77.6(2) . 1_455
N8A Cu1 Cu15 N11B -94.8(3) . 1_455
N1A Cu1 Cu15 C11A 77.6(2) . 1_455
N8A Cu1 Cu15 C11A -94.8(3) . 1_455
N1A Cu1 Cu15 N29 -178.9(3) . .
N8A Cu1 Cu15 N29 8.7(3) . .
C1A Cu2 Cu17 N13B -106.3(2) . 1_455
N2A Cu2 Cu17 N13B 74.06(19) . 1_455
Cu10 Cu2 Cu17 N13B -103.26(15) . 1_455
C1A Cu2 Cu17 C13A -106.3(2) . 1_455
N2A Cu2 Cu17 C13A 74.06(19) . 1_455
Cu10 Cu2 Cu17 C13A -103.26(15) . 1_455
C1A Cu2 Cu17 N19B 104.7(2) . 2_567
N2A Cu2 Cu17 N19B -74.9(2) . 2_567
Cu10 Cu2 Cu17 N19B 107.75(15) . 2_567
C1A Cu2 Cu17 C19A 104.7(2) . 2_567
N2A Cu2 Cu17 C19A -74.9(2) . 2_567
Cu10 Cu2 Cu17 C19A 107.75(15) . 2_567
C1A Cu2 Cu17 N31 -0.5(2) . .
N2A Cu2 Cu17 N31 179.9(2) . .
Cu10 Cu2 Cu17 N31 2.54(18) . .
N3A Cu3 Cu18 C15B 74.24(18) . 1_455
C2A Cu3 Cu18 C15B -105.74(18) . 1_455
Cu11 Cu3 Cu18 C15B -105.9(2) . 1_455
N3A Cu3 Cu18 N15A 74.24(18) . 1_455
C2A Cu3 Cu18 N15A -105.74(18) . 1_455
Cu11 Cu3 Cu18 N15A -105.9(2) . 1_455
N3A Cu3 Cu18 C20A -72.76(19) . .
C2A Cu3 Cu18 C20A 107.25(19) . .
Cu11 Cu3 Cu18 C20A 107.1(2) . .
N3A Cu3 Cu18 N33 -179.83(18) . .
C2A Cu3 Cu18 N33 0.18(18) . .
Cu11 Cu3 Cu18 N33 0.0(2) . .
C4A Cu4 Cu19 N16A 72.99(18) . .
C3A Cu4 Cu19 N16A -107.10(18) . .
Cu12 Cu4 Cu19 N16A 76.3(6) . .
C4A Cu4 Cu19 C20B -72.19(18) . 2_567
C3A Cu4 Cu19 C20B 107.72(18) . 2_567
Cu12 Cu4 Cu19 C20B -68.9(6) . 2_567
C4A Cu4 Cu19 N20A -72.19(18) . 2_567
C3A Cu4 Cu19 N20A 107.72(18) . 2_567
Cu12 Cu4 Cu19 N20A -68.9(6) . 2_567
C4A Cu4 Cu19 N34 -179.89(17) . 2_467
C3A Cu4 Cu19 N34 0.02(17) . 2_467
Cu12 Cu4 Cu19 N34 -176.6(6) . 2_467
C5A Cu5 Cu20 N19A -72.37(19) . .
N4A Cu5 Cu20 N19A 107.48(18) . .
Cu13 Cu5 Cu20 N19A -72.65(17) . .
C5A Cu5 Cu20 N17A 72.69(19) . .
N4A Cu5 Cu20 N17A -107.46(18) . .
Cu13 Cu5 Cu20 N17A 72.41(17) . .
C5A Cu5 Cu20 N32 179.84(17) . 2_467
N4A Cu5 Cu20 N32 -0.32(17) . 2_467
Cu13 Cu5 Cu20 N32 179.56(14) . 2_467
N8A Cu1 N1A C1A 14(9) . .
Cu15 Cu1 N1A C1A -136(8) . .
Cu1 N1A C1A Cu2 144(6) . .
N2A Cu2 C1A N1A 166(8) . .
Cu17 Cu2 C1A N1A -9(9) . .
Cu10 Cu2 C1A N1A 172(9) . .
C1A Cu2 N2A C2A 172(9) . .
Cu17 Cu2 N2A C2A -13(10) . .
Cu10 Cu2 N2A C2A 166(10) . .
Cu2 N2A C2A Cu3 54(28) . .
N3A Cu3 C2A N2A 141(19) . .
Cu18 Cu3 C2A N2A -40(21) . .
Cu11 Cu3 C2A N2A 140(21) . .
C2A Cu3 N3A C3A 175(100) . .
Cu18 Cu3 N3A C3A -4(12) . .
Cu11 Cu3 N3A C3A 176(100) . .
Cu3 N3A C3A Cu4 -180(100) . .
C4A Cu4 C3A N3A -154(100) . .
Cu12 Cu4 C3A N3A 3(13) . .
Cu19 Cu4 C3A N3A -177(100) . .
C3A Cu4 C4A N4A -28(61) . .
Cu12 Cu4 C4A N4A 174(100) . .
Cu19 Cu4 C4A N4A -6(12) . .
Cu4 C4A N4A Cu5 -179(100) . .
C5A Cu5 N4A C4A -171(7) . .
Cu13 Cu5 N4A C4A 5(8) . .
Cu20 Cu5 N4A C4A -175(100) . .
N4A Cu5 C5A N5A -149(13) . .
Cu13 Cu5 C5A N5A 36(15) . .
Cu20 Cu5 C5A N5A -144(15) . .
Cu5 C5A N5A Cu6 -84(24) . .
C6A Cu6 N5A C5A -131(18) . .
Cu14 Cu6 N5A C5A 48(18) . .
N5A Cu6 C6A N6A -8(6) . .
Cu14 Cu6 C6A N6A 172(5) . .
Cu6 C6A N6A Cu7 -2(7) . .
C7A Cu7 N6A C6A -160.2(18) . .
N21 Cu7 N6A C6A 11.1(19) . .
N6A Cu7 C7A N7A 48(3) . .
N21 Cu7 C7A N7A -123(3) . .
Cu7 C7A N7A Cu8 -38(5) . .
N8B Cu8 N7A C7A -117(2) 1_866 .
C8A Cu8 N7A C7A -117(2) 1_866 .
N22 Cu8 N7A C7A 73(2) . .
Cu8 C8A N8A Cu1 -8(4) 1_244 .
N1A Cu1 N8A C8A -120.5(18) . .
Cu15 Cu1 N8A C8A 33(2) . .
C10B Cu9 C9A N9A -176(100) 1_565 .
N10A Cu9 C9A N9A -176(100) 1_565 .
N23 Cu9 C9A N9A 15(19) . .
Cu9 C9A N9A Cu10 166(100) . .
N11A Cu10 N9A C9A -163(8) . .
N24 Cu10 N9A C9A 4(8) 1_655 .
Cu2 Cu10 N9A C9A 116(8) . .
N18A Cu16 C10A N10A -156(6) . .
N30 Cu16 C10A N10A 34(6) 1_655 .
Cu16 C10A N10A Cu9 105(9) . 1_545
N9A Cu10 N11A C11A 160(6) . .
N24 Cu10 N11A C11A -7(6) 1_655 .
Cu2 Cu10 N11A C11A -120(6) . .
Cu10 N11A C11A Cu15 -151(4) . 1_655
N17B Cu14 C12A N12A -164(7) 1_655 .
C17A Cu14 C12A N12A -164(7) 1_655 .
N26 Cu14 C12A N12A 0(7) 2_777 .
Cu6 Cu14 C12A N12A 143(7) . .
Cu14 C12A N12A Cu11 -142(6) . 2_677
C12B Cu11 N13A C13A 135(8) 2_677 .
N12A Cu11 N13A C13A 135(8) 2_677 .
N25 Cu11 N13A C13A -34(8) . .
Cu3 Cu11 N13A C13A -158(8) . .
Cu11 N13A C13A Cu17 -147(6) . 1_655
N16B Cu13 C14A N14A -161(7) 1_655 .
C16A Cu13 C14A N14A -161(7) 1_655 .
N28 Cu13 C14A N14A 4(7) 2_777 .
Cu5 Cu13 C14A N14A 140(7) . .
Cu13 C14A N14A Cu12 179(100) . 2_677
C14B Cu12 C15A N15A 142(6) 2_677 .
N14A Cu12 C15A N15A 142(6) 2_677 .
N27 Cu12 C15A N15A -24(6) . .
Cu4 Cu12 C15A N15A -153(6) . .
Cu12 C15A N15A Cu18 166(3) . 1_655
C20B Cu19 N16A C16A -136(6) 2_567 .
N20A Cu19 N16A C16A -136(6) 2_567 .
N34 Cu19 N16A C16A 30(6) 2_467 .
Cu4 Cu19 N16A C16A 157(6) . .
Cu19 N16A C16A Cu13 164(3) . 1_455
N19A Cu20 N17A C17A -142(7) . .
N32 Cu20 N17A C17A 26(7) 2_467 .
Cu5 Cu20 N17A C17A 145(7) . .
Cu20 N17A C17A Cu14 156(5) . 1_455
N11B Cu15 C18A N18A 158(5) 1_455 .
C11A Cu15 C18A N18A 158(5) 1_455 .
N29 Cu15 C18A N18A -12(5) . .
Cu1 Cu15 C18A N18A -159(5) . .
Cu15 C18A N18A Cu16 -108(8) . .
C10A Cu16 N18A C18A 132(8) . .
N30 Cu16 N18A C18A -57(8) 1_655 .
N17A Cu20 N19A C19A 149(7) . .
N32 Cu20 N19A C19A -20(8) 2_467 .
Cu5 Cu20 N19A C19A -138(8) . .
Cu20 N19A C19A Cu17 -157(5) . 2_567
C15B Cu18 C20A N20A 150(6) 1_455 .
N15A Cu18 C20A N20A 150(6) 1_455 .
N33 Cu18 C20A N20A -16(6) . .
Cu3 Cu18 C20A N20A -150(6) . .
Cu18 C20A N20A Cu19 175(3) . 2_567
C7A Cu7 N21 C22 -70.4(5) . .
N6A Cu7 N21 C22 115.6(4) . .
C7A Cu7 N21 C21 56.3(5) . .
N6A Cu7 N21 C21 -117.8(4) . .
N7A Cu8 N22 C24 48.1(7) . .
N8B Cu8 N22 C24 -124.4(6) 1_866 .
C8A Cu8 N22 C24 -124.4(6) 1_866 .
N7A Cu8 N22 C23 174.0(6) . .
N8B Cu8 N22 C23 1.4(7) 1_866 .
C8A Cu8 N22 C23 1.4(7) 1_866 .
C9A Cu9 N23 C25 147.2(3) . .
C10B Cu9 N23 C25 -26.2(4) 1_565 .
N10A Cu9 N23 C25 -26.2(4) 1_565 .
C9A Cu9 N23 C26 20.8(3) . .
C10B Cu9 N23 C26 -152.6(3) 1_565 .
N10A Cu9 N23 C26 -152.6(3) 1_565 .
C12B Cu11 N25 C30 -23.4(3) 2_677 .
N12A Cu11 N25 C30 -23.4(3) 2_677 .
N13A Cu11 N25 C30 149.6(3) . .
Cu3 Cu11 N25 C30 -117.0(3) . .
C12B Cu11 N25 C29 -149.3(3) 2_677 .
N12A Cu11 N25 C29 -149.3(3) 2_677 .
N13A Cu11 N25 C29 23.7(3) . .
Cu3 Cu11 N25 C29 117.1(3) . .
C15A Cu12 N27 C33 23.1(3) . .
C14B Cu12 N27 C33 -148.5(3) 2_677 .
N14A Cu12 N27 C33 -148.5(3) 2_677 .
Cu4 Cu12 N27 C33 117.5(2) . .
C15A Cu12 N27 C34 148.7(3) . .
C14B Cu12 N27 C34 -22.9(3) 2_677 .
N14A Cu12 N27 C34 -22.9(3) 2_677 .
Cu4 Cu12 N27 C34 -116.9(2) . .
C18A Cu15 N29 C37 152.0(3) . .
N11B Cu15 N29 C37 -21.8(3) 1_455 .
C11A Cu15 N29 C37 -21.8(3) 1_455 .
Cu1 Cu15 N29 C37 -117.5(3) . .
C18A Cu15 N29 C38 26.3(3) . .
N11B Cu15 N29 C38 -147.6(3) 1_455 .
C11A Cu15 N29 C38 -147.6(3) 1_455 .
Cu1 Cu15 N29 C38 116.8(3) . .
N13B Cu17 N31 C41 -24.0(3) 1_455 .
C13A Cu17 N31 C41 -24.0(3) 1_455 .
N19B Cu17 N31 C41 147.3(3) 2_567 .
C19A Cu17 N31 C41 147.3(3) 2_567 .
Cu2 Cu17 N31 C41 -118.9(3) . .
N13B Cu17 N31 C42 -148.9(3) 1_455 .
C13A Cu17 N31 C42 -148.9(3) 1_455 .
N19B Cu17 N31 C42 22.4(3) 2_567 .
C19A Cu17 N31 C42 22.4(3) 2_567 .
Cu2 Cu17 N31 C42 116.2(3) . .
C15B Cu18 N33 C45 -22.4(3) 1_455 .
N15A Cu18 N33 C45 -22.4(3) 1_455 .
C20A Cu18 N33 C45 148.4(3) . .
Cu3 Cu18 N33 C45 -116.4(3) . .
C15B Cu18 N33 C46 -148.8(3) 1_455 .
N15A Cu18 N33 C46 -148.8(3) 1_455 .
C20A Cu18 N33 C46 22.0(3) . .
Cu3 Cu18 N33 C46 117.2(3) . .
C22 N21 C21 C22 -52.8(8) . 2_778
Cu7 N21 C21 C22 178.4(5) . 2_778
C21 N21 C22 C21 53.1(8) . 2_778
Cu7 N21 C22 C21 -179.4(4) . 2_778
C24 N22 C23 C24 -42.1(16) . 2_888
Cu8 N22 C23 C24 -170.1(9) . 2_888
C23 N22 C24 C23 42.2(16) . 2_888
Cu8 N22 C24 C23 170.1(9) . 2_888
C26 N23 C25 C28 59.3(5) . .
Cu9 N23 C25 C28 -68.7(4) . .
C25 N23 C26 C27 -59.4(5) . .
Cu9 N23 C26 C27 69.7(4) . .
C28 N24 C27 C26 -60.2(5) . .
Cu10 N24 C27 C26 65.7(4) 1_455 .
N23 C26 C27 N24 60.2(5) . .
C27 N24 C28 C25 59.4(5) . .
Cu10 N24 C28 C25 -65.4(4) 1_455 .
N23 C25 C28 N24 -59.6(5) . .
C30 N25 C29 C31 -58.7(5) . .
Cu11 N25 C29 C31 69.2(4) . .
C29 N25 C30 C32 58.2(5) . .
Cu11 N25 C30 C32 -69.7(4) . .
C32 N26 C31 C29 -59.1(5) . .
Cu14 N26 C31 C29 67.3(4) 2_777 .
N25 C29 C31 N26 59.2(5) . .
C31 N26 C32 C30 59.5(5) . .
Cu14 N26 C32 C30 -66.5(4) 2_777 .
N25 C30 C32 N26 -59.2(5) . .
C34 N27 C33 C35 -59.2(4) . .
Cu12 N27 C33 C35 68.3(4) . .
C33 N27 C34 C36 59.5(5) . .
Cu12 N27 C34 C36 -68.0(4) . .
C36 N28 C35 C33 -58.8(4) . .
Cu13 N28 C35 C33 69.3(4) 2_777 .
N27 C33 C35 N28 58.9(5) . .
C35 N28 C36 C34 59.0(4) . .
Cu13 N28 C36 C34 -68.8(4) 2_777 .
N27 C34 C36 N28 -59.3(5) . .
C38 N29 C37 C39 59.7(5) . .
Cu15 N29 C37 C39 -69.0(4) . .
C37 N29 C38 C40 -60.1(5) . .
Cu15 N29 C38 C40 68.0(4) . .
C40 N30 C39 C37 59.5(5) . .
Cu16 N30 C39 C37 -65.7(4) 1_455 .
N29 C37 C39 N30 -59.7(5) . .
C39 N30 C40 C38 -60.0(5) . .
Cu16 N30 C40 C38 65.1(4) 1_455 .
N29 C38 C40 N30 60.5(5) . .
C42 N31 C41 C43 59.8(5) . .
Cu17 N31 C41 C43 -67.3(4) . .
C41 N31 C42 C44 -59.2(5) . .
Cu17 N31 C42 C44 67.9(4) . .
C44 N32 C43 C41 58.9(5) . .
Cu20 N32 C43 C41 -67.9(4) 2_467 .
N31 C41 C43 N32 -59.8(5) . .
C43 N32 C44 C42 -59.1(5) . .
Cu20 N32 C44 C42 67.7(4) 2_467 .
N31 C42 C44 N32 59.3(5) . .
C46 N33 C45 C47 59.1(4) . .
Cu18 N33 C45 C47 -69.0(4) . .
C45 N33 C46 C48 -58.9(4) . .
Cu18 N33 C46 C48 69.4(4) . .
C48 N34 C47 C45 59.1(5) . .
Cu19 N34 C47 C45 -68.1(4) 2_467 .
N33 C45 C47 N34 -59.2(5) . .
C47 N34 C48 C46 -58.6(4) . .
Cu19 N34 C48 C46 68.5(4) 2_467 .
N33 C46 C48 N34 58.5(5) . .
